data_4304545
loop_
_publ_author_name
'T\"unde Tunyogi'
'Andrea De\'ak'
'G\'abor T\'ark\'anyi'
'P\'eter Kir\'aly'
'G\'abor P\'alink\'as'

_publ_contact_author_address
; Institute of Structural Chemistry,
  Chemical Research Center of the Hungarian Academy of Sciences,
  H-1525 Budapest,
  P.O.Box 17,
  Hungary
;
_publ_contact_author_email deak@chemres.hu
_publ_contact_author_fax 00-36-1-438-1143
_publ_contact_author_name 'Andrea De\'ak'
_publ_contact_author_phone 00-36-1-438-1161/327
_publ_section_title
;
Solvent-Assisted Spontaneous Resolution of a 16-Membered Ring Containing
Gold(I) Showing Short Au...Au Aurophilic Interaction and a Figure-Eight
Conformation
;
_journal_name_full 'Inorganic Chemistry'
_journal_page_first 2049
_journal_page_last 2055
_journal_paper_doi 10.1021/ic702059v
_journal_volume 47
_journal_year 2008
_chemical_formula_moiety 'C72 H54 Au2 N2 O2 P4, 3(C H4 O), 2(N O3), H2 O'
_chemical_formula_sum 'C75 H68 Au2 N4 O12 P4'
_chemical_formula_weight 1735.15
_chemical_name_systematic
;
 ?
;
_space_group_IT_number 19
_symmetry_cell_setting orthorhombic
_symmetry_space_group_name_Hall 'P 2ac 2ab'
_symmetry_space_group_name_H-M 'P 21 21 21'
_atom_sites_solution_hydrogens geom
_atom_sites_solution_primary direct
_atom_sites_solution_secondary difmap
_audit_creation_method SHELXL-97
_cell_angle_alpha 90.00
_cell_angle_beta 90.00
_cell_angle_gamma 90.00
_cell_formula_units_Z 4
_cell_length_a 14.7471(17)
_cell_length_b 18.000(2)
_cell_length_c 25.977(3)
_cell_measurement_reflns_used 88536
_cell_measurement_temperature 103(2)
_cell_measurement_theta_max 27.49
_cell_measurement_theta_min 3.08
_cell_volume 6895.5(14)
_computing_cell_refinement 'CrystalClear (Rigaku/MSC Inc., 2005)'
_computing_data_collection 'CrystalClear (Rigaku/MSC Inc., 2005)'
_computing_data_reduction 'CrystalClear (Rigaku/MSC Inc., 2005)'
_computing_molecular_graphics 'PLATON (Spek, 2003)'
_computing_publication_material 'WinGX (Farrugia, 1999), PLATON (Spek, 2003)'
_computing_structure_refinement 'SHELXL-97 (Sheldrick, 1997)'
_computing_structure_solution 'SIR92 (Altomare <i>et al.</i>, 1994)'
_diffrn_ambient_temperature 103(2)
_diffrn_measured_fraction_theta_full 0.993
_diffrn_measured_fraction_theta_max 0.993
_diffrn_measurement_device_type 'R Axis Rapid'
_diffrn_measurement_method 'phi and omega scans'
_diffrn_radiation_monochromator graphite
_diffrn_radiation_source 'fine-focus sealed tube'
_diffrn_radiation_wavelength 0.71073
_diffrn_reflns_av_R_equivalents 0.0960
_diffrn_reflns_av_sigmaI/netI 0.0587
_diffrn_reflns_limit_h_max 17
_diffrn_reflns_limit_h_min -16
_diffrn_reflns_limit_k_max 21
_diffrn_reflns_limit_k_min -21
_diffrn_reflns_limit_l_max 30
_diffrn_reflns_limit_l_min -30
_diffrn_reflns_number 83193
_diffrn_reflns_theta_full 25.03
_diffrn_reflns_theta_max 25.03
_diffrn_reflns_theta_min 3.08
_exptl_absorpt_coefficient_mu 4.409
_exptl_absorpt_correction_T_max 0.5186
_exptl_absorpt_correction_T_min 0.3267
_exptl_absorpt_correction_type empirical
_exptl_crystal_colour orange
_exptl_crystal_density_diffrn 1.671
_exptl_crystal_density_method 'not measured'
_exptl_crystal_description trapezoidal
_exptl_crystal_F_000 3440
_exptl_crystal_size_max 0.30
_exptl_crystal_size_mid 0.29
_exptl_crystal_size_min 0.15
_refine_diff_density_max 1.714
_refine_diff_density_min -1.027
_refine_diff_density_rms 0.126
_refine_ls_abs_structure_details 'Flack H D (1983), Acta Cryst. A39, 876-881'
_refine_ls_abs_structure_Flack -0.007(6)
_refine_ls_extinction_method none
_refine_ls_goodness_of_fit_ref 1.028
_refine_ls_hydrogen_treatment mixed
_refine_ls_matrix_type full
_refine_ls_number_parameters 871
_refine_ls_number_reflns 12066
_refine_ls_number_restraints 12
_refine_ls_restrained_S_all 1.034
_refine_ls_R_factor_all 0.0453
_refine_ls_R_factor_gt 0.0403
_refine_ls_shift/su_max 0.003
_refine_ls_shift/su_mean 0.000
_refine_ls_structure_factor_coef Fsqd
_refine_ls_weighting_details 'calc w=1/[\s^2^(Fo^2^)+(0.0306P)^2^+31.0827P] where P=(Fo^2^+2Fc^2^)/3'
_refine_ls_weighting_scheme calc
_refine_ls_wR_factor_gt 0.0877
_refine_ls_wR_factor_ref 0.0904
_reflns_number_gt 11143
_reflns_number_total 12066
_reflns_threshold_expression >2sigma(I)
_cod_data_source_file ic702059v-file003_1.cif
_cod_data_source_block complex1
_cod_database_code 4304545

loop_
_symmetry_equiv_pos_as_xyz
'x, y, z'
'x+1/2, -y+1/2, -z'
'-x, y+1/2, -z+1/2'
'-x+1/2, -y, z+1/2'

loop_
_atom_site_label
_atom_site_type_symbol
_atom_site_fract_x
_atom_site_fract_y
_atom_site_fract_z
_atom_site_U_iso_or_equiv
_atom_site_adp_type
_atom_site_occupancy
_atom_site_symmetry_multiplicity
_atom_site_calc_flag
_atom_site_refinement_flags
_atom_site_disorder_assembly
_atom_site_disorder_group
Au1 Au 0.79097(2) 1.016093(17) 0.947707(11) 0.02184(8) Uani 1 1 d . . .
Au2 Au 0.82136(2) 0.882313(17) 0.890704(11) 0.02191(8) Uani 1 1 d . . .
P1 P 0.92889(14) 1.07713(11) 0.94390(8) 0.0235(4) Uani 1 1 d . . .
P2 P 0.88283(15) 0.82363(12) 0.96243(8) 0.0231(5) Uani 1 1 d . . .
P3 P 0.79123(16) 0.91266(12) 0.80581(8) 0.0244(4) Uani 1 1 d . . .
P4 P 0.63521(13) 0.99643(11) 0.95009(8) 0.0221(4) Uani 1 1 d . . .
N1 N 1.1676(5) 0.8994(4) 0.8655(3) 0.0315(17) Uani 1 1 d . . .
H1N H 1.2225 0.8935 0.8529 0.038 Uiso 1 1 calc R . .
N2 N 0.6609(5) 1.1803(4) 0.8000(3) 0.0367(19) Uani 1 1 d . . .
H2N H 0.6458 1.2193 0.7815 0.044 Uiso 1 1 calc R . .
O1 O 1.0229(4) 0.9303(3) 0.9288(2) 0.0234(13) Uani 1 1 d . . .
O2 O 0.6771(4) 1.0389(3) 0.8439(2) 0.0282(13) Uani 1 1 d . . .
C1 C 1.0110(5) 1.0532(5) 0.8949(3) 0.0276(18) Uani 1 1 d . . .
C2 C 1.0384(6) 1.1055(6) 0.8581(4) 0.040(2) Uani 1 1 d . . .
H2 H 1.0090 1.1523 0.8561 0.048 Uiso 1 1 calc R . .
C3 C 1.1086(8) 1.0885(6) 0.8245(4) 0.053(3) Uani 1 1 d . . .
H3 H 1.1277 1.1245 0.8000 0.063 Uiso 1 1 calc R . .
C4 C 1.1505(7) 1.0215(6) 0.8261(3) 0.043(2) Uani 1 1 d . . .
H4 H 1.1987 1.0111 0.8029 0.052 Uiso 1 1 calc R . .
C5 C 1.1233(6) 0.9681(5) 0.8614(3) 0.028(2) Uani 1 1 d . . .
C6 C 1.1240(5) 0.8413(5) 0.8894(3) 0.0250(17) Uani 1 1 d . . .
C7 C 1.1534(5) 0.7674(5) 0.8847(3) 0.030(2) Uani 1 1 d . . .
H7 H 1.2068 0.7558 0.8658 0.036 Uiso 1 1 calc R . .
C8 C 1.1035(6) 0.7118(5) 0.9078(3) 0.035(2) Uani 1 1 d . . .
H8 H 1.1240 0.6619 0.9052 0.042 Uiso 1 1 calc R . .
C9 C 1.0256(6) 0.7264(4) 0.9344(3) 0.0252(18) Uani 1 1 d . . .
H9 H 0.9917 0.6868 0.9490 0.030 Uiso 1 1 calc R . .
C10 C 0.9952(5) 0.8011(4) 0.9403(3) 0.0228(18) Uani 1 1 d . . .
C11 C 1.0496(5) 0.8569(5) 0.9194(3) 0.0245(18) Uani 1 1 d . . .
C12 C 1.0538(5) 0.9830(5) 0.8932(3) 0.0235(16) Uani 1 1 d . . .
C13 C 0.7968(6) 1.0085(4) 0.7851(3) 0.0263(18) Uani 1 1 d . . .
C14 C 0.8584(7) 1.0310(5) 0.7470(3) 0.037(2) Uani 1 1 d . . .
H14 H 0.9020 0.9971 0.7339 0.045 Uiso 1 1 calc R . .
C15 C 0.8550(7) 1.1032(5) 0.7288(4) 0.047(3) Uani 1 1 d . . .
H15 H 0.8977 1.1186 0.7036 0.056 Uiso 1 1 calc R . .
C16 C 0.7918(7) 1.1530(5) 0.7461(3) 0.039(2) Uani 1 1 d . . .
H16 H 0.7906 1.2019 0.7323 0.047 Uiso 1 1 calc R . .
C17 C 0.7289(6) 1.1325(5) 0.7841(3) 0.034(2) Uani 1 1 d . . .
C18 C 0.6171(6) 1.1646(5) 0.8465(3) 0.031(2) Uani 1 1 d . . .
C19 C 0.5622(7) 1.2158(5) 0.8723(3) 0.041(3) Uani 1 1 d . . .
H19 H 0.5523 1.2635 0.8576 0.049 Uiso 1 1 calc R . .
C20 C 0.5217(8) 1.1979(6) 0.9191(4) 0.048(3) Uani 1 1 d . . .
H20 H 0.4825 1.2327 0.9353 0.057 Uiso 1 1 calc R . .
C21 C 0.5379(6) 1.1306(5) 0.9421(4) 0.036(2) Uani 1 1 d . . .
H21 H 0.5124 1.1201 0.9748 0.044 Uiso 1 1 calc R . .
C22 C 0.5919(6) 1.0773(5) 0.9174(3) 0.0264(19) Uani 1 1 d . . .
C23 C 0.6277(6) 1.0946(5) 0.8691(3) 0.0265(19) Uani 1 1 d . . .
C24 C 0.7355(6) 1.0610(5) 0.8043(3) 0.0250(19) Uani 1 1 d . . .
C1A C 0.9914(6) 1.0769(5) 1.0043(3) 0.0255(18) Uani 1 1 d . . .
C1B C 0.9050(6) 1.1749(5) 0.9322(3) 0.0268(19) Uani 1 1 d . . .
C1C C 0.8286(6) 0.7346(4) 0.9755(3) 0.0223(17) Uani 1 1 d . . .
C1D C 0.8930(5) 0.8687(4) 1.0246(3) 0.0206(17) Uani 1 1 d . . .
C1E C 0.6858(7) 0.8757(5) 0.7815(3) 0.038(2) Uani 1 1 d . . .
C1F C 0.8770(6) 0.8667(5) 0.7674(3) 0.030(2) Uani 1 1 d . . .
C1G C 0.5826(6) 0.9165(5) 0.9204(3) 0.0225(18) Uani 1 1 d . . .
C1H C 0.5882(6) 0.9995(4) 1.0150(3) 0.027(2) Uani 1 1 d . . .
C2A C 0.9414(6) 1.0892(5) 1.0483(3) 0.034(2) Uani 1 1 d . . .
H2A H 0.8773 1.0927 1.0460 0.040 Uiso 1 1 calc R . .
C2B C 0.8244(7) 1.1971(5) 0.9107(4) 0.034(2) Uani 1 1 d . . .
H2B H 0.7801 1.1604 0.9029 0.041 Uiso 1 1 calc R . .
C2C C 0.7814(6) 0.6987(5) 0.9373(3) 0.033(2) Uani 1 1 d . . .
H2C H 0.7726 0.7226 0.9051 0.039 Uiso 1 1 calc R . .
C2D C 0.9783(5) 0.8842(5) 1.0463(3) 0.0263(17) Uani 1 1 d . . .
H2D H 1.0319 0.8776 1.0266 0.032 Uiso 1 1 calc R . .
C2E C 0.6728(7) 0.8004(5) 0.7881(4) 0.042(2) Uani 1 1 d . . .
H2E H 0.7158 0.7718 0.8067 0.050 Uiso 1 1 calc R . .
C2F C 0.8576(7) 0.8379(5) 0.7185(3) 0.036(2) Uani 1 1 d . . .
H2F H 0.7980 0.8415 0.7048 0.043 Uiso 1 1 calc R . .
C2G C 0.6114(6) 0.8451(5) 0.9347(3) 0.029(2) Uani 1 1 d . . .
H2G H 0.6594 0.8389 0.9587 0.035 Uiso 1 1 calc R . .
C2H C 0.6425(6) 1.0260(5) 1.0552(3) 0.038(2) Uani 1 1 d . . .
H2H H 0.7033 1.0406 1.0486 0.045 Uiso 1 1 calc R . .
C3A C 0.9831(7) 1.0964(5) 1.0954(4) 0.040(2) Uani 1 1 d . . .
H3A H 0.9486 1.1062 1.1256 0.047 Uiso 1 1 calc R . .
C3B C 0.8050(7) 1.2704(5) 0.9001(4) 0.046(3) Uani 1 1 d . . .
H3B H 0.7486 1.2842 0.8852 0.055 Uiso 1 1 calc R . .
C3C C 0.7467(6) 0.6289(5) 0.9448(4) 0.040(2) Uani 1 1 d . . .
H3C H 0.7163 0.6038 0.9176 0.048 Uiso 1 1 calc R . .
C3D C 0.9833(6) 0.9093(5) 1.0968(3) 0.034(2) Uani 1 1 d . . .
H3D H 1.0407 0.9188 1.1120 0.040 Uiso 1 1 calc R . .
C3E C 0.5955(8) 0.7665(8) 0.7672(5) 0.062(3) Uani 1 1 d . . .
H3E H 0.5881 0.7142 0.7698 0.074 Uiso 1 1 calc R . .
C3F C 0.9264(8) 0.8038(5) 0.6901(3) 0.040(2) Uani 1 1 d . . .
H3F H 0.9135 0.7855 0.6566 0.048 Uiso 1 1 calc R . .
C3G C 0.5691(7) 0.7837(5) 0.9135(4) 0.036(2) Uani 1 1 d . . .
H3G H 0.5884 0.7352 0.9228 0.043 Uiso 1 1 calc R . .
C3H C 0.6074(7) 1.0308(5) 1.1050(4) 0.040(2) Uani 1 1 d . . .
H3H H 0.6445 1.0478 1.1325 0.048 Uiso 1 1 calc R . .
C4A C 1.0744(9) 1.0891(5) 1.0979(4) 0.050(3) Uani 1 1 d . . .
H4A H 1.1033 1.0927 1.1305 0.060 Uiso 1 1 calc R . .
C4B C 0.8706(7) 1.3242(5) 0.9119(4) 0.040(2) Uani 1 1 d . . .
H4B H 0.8590 1.3751 0.9049 0.047 Uiso 1 1 calc R . .
C4C C 0.7562(6) 0.5955(5) 0.9921(4) 0.039(2) Uani 1 1 d . . .
H4C H 0.7294 0.5483 0.9981 0.047 Uiso 1 1 calc R . .
C4D C 0.9036(7) 0.9206(5) 1.1256(3) 0.037(2) Uani 1 1 d . . .
H4D H 0.9072 0.9370 1.1603 0.044 Uiso 1 1 calc R . .
C4E C 0.5293(9) 0.8092(10) 0.7426(4) 0.071(4) Uani 1 1 d . . .
H4E H 0.4756 0.7869 0.7296 0.086 Uiso 1 1 calc R . .
C4F C 1.0111(7) 0.7966(6) 0.7095(4) 0.044(3) Uani 1 1 d . . .
H4F H 1.0564 0.7721 0.6898 0.052 Uiso 1 1 calc R . .
C4G C 0.4986(7) 0.7928(5) 0.8786(4) 0.039(2) Uani 1 1 d . . .
H4G H 0.4691 0.7505 0.8645 0.047 Uiso 1 1 calc R . .
C4H C 0.5187(6) 1.0108(5) 1.1140(4) 0.040(2) Uani 1 1 d . . .
H4H H 0.4944 1.0147 1.1477 0.048 Uiso 1 1 calc R . .
C5A C 1.1272(7) 1.0766(5) 1.0547(4) 0.047(3) Uani 1 1 d . . .
H5A H 1.1913 1.0727 1.0573 0.057 Uiso 1 1 calc R . .
C5B C 0.9507(6) 1.3036(5) 0.9331(3) 0.031(2) Uani 1 1 d . . .
H5B H 0.9947 1.3404 0.9411 0.037 Uiso 1 1 calc R . .
C5C C 0.8047(6) 0.6302(5) 1.0309(3) 0.035(2) Uani 1 1 d . . .
H5C H 0.8139 0.6057 1.0628 0.042 Uiso 1 1 calc R . .
C5D C 0.8212(6) 0.9079(5) 1.1034(3) 0.034(2) Uani 1 1 d . . .
H5D H 0.7678 0.9173 1.1228 0.041 Uiso 1 1 calc R . .
C5E C 0.5435(7) 0.8834(9) 0.7378(4) 0.062(4) Uani 1 1 d . . .
H5E H 0.4991 0.9125 0.7207 0.074 Uiso 1 1 calc R . .
C5F C 1.0330(7) 0.8243(7) 0.7580(4) 0.051(3) Uani 1 1 d . . .
H5F H 1.0929 0.8195 0.7711 0.061 Uiso 1 1 calc R . .
C5G C 0.4719(6) 0.8620(6) 0.8646(3) 0.042(3) Uani 1 1 d . . .
H5G H 0.4234 0.8674 0.8408 0.051 Uiso 1 1 calc R . .
C5H C 0.4641(6) 0.9848(5) 1.0739(3) 0.034(2) Uani 1 1 d . . .
H5H H 0.4031 0.9710 1.0807 0.040 Uiso 1 1 calc R . .
C6A C 1.0844(6) 1.0698(5) 1.0075(4) 0.036(2) Uani 1 1 d . . .
H6A H 1.1190 1.0603 0.9773 0.043 Uiso 1 1 calc R . .
C6B C 0.9693(6) 1.2293(4) 0.9435(3) 0.0287(19) Uani 1 1 d . . .
H6B H 1.0258 1.2157 0.9584 0.034 Uiso 1 1 calc R . .
C6C C 0.8387(5) 0.6986(5) 1.0232(3) 0.0269(19) Uani 1 1 d . . .
H6C H 0.8700 0.7230 1.0504 0.032 Uiso 1 1 calc R . .
C6D C 0.8134(5) 0.8819(5) 1.0540(3) 0.0324(18) Uani 1 1 d . . .
H6D H 0.7553 0.8729 1.0395 0.039 Uiso 1 1 calc R . .
C6E C 0.6196(7) 0.9181(6) 0.7567(3) 0.043(2) Uani 1 1 d . . .
H6E H 0.6271 0.9703 0.7530 0.051 Uiso 1 1 calc R . .
C6F C 0.9650(6) 0.8597(6) 0.7875(4) 0.042(3) Uani 1 1 d . . .
H6F H 0.9787 0.8785 0.8207 0.050 Uiso 1 1 calc R . .
C6G C 0.5139(6) 0.9255(5) 0.8843(3) 0.032(2) Uani 1 1 d . . .
H6G H 0.4960 0.9736 0.8732 0.038 Uiso 1 1 calc R . .
C6H C 0.4980(6) 0.9791(5) 1.0250(3) 0.0295(19) Uani 1 1 d . . .
H6H H 0.4606 0.9614 0.9978 0.035 Uiso 1 1 calc R . .
N3 N 0.2872(13) 0.8591(7) 0.7470(6) 0.129(4) Uani 1 1 d . . .
O3 O 0.3139(5) 0.8387(4) 0.7048(3) 0.0508(19) Uani 1 1 d . . .
O4 O 0.2873(5) 0.8205(4) 0.7856(3) 0.0529(19) Uani 1 1 d . . .
O5 O 0.2580(10) 0.9197(6) 0.7512(4) 0.129(4) Uani 1 1 d . . .
N4 N 0.1889(15) 0.9181(15) 0.4054(15) 0.229(9) Uani 1 1 d . . .
O6 O 0.2173(14) 0.9050(12) 0.4445(8) 0.230(12) Uani 1 1 d D . .
O7 O 0.1840(11) 0.8527(8) 0.3672(6) 0.162(6) Uani 1 1 d D . .
O8 O 0.1518(9) 0.9668(8) 0.3822(8) 0.229(9) Uani 1 1 d D . .
C25 C 0.3717(13) 0.8474(10) 0.1902(5) 0.095(6) Uani 1 1 d . . .
H25A H 0.4029 0.8911 0.2041 0.143 Uiso 1 1 calc R . .
H25B H 0.3970 0.8351 0.1564 0.143 Uiso 1 1 calc R . .
H25C H 0.3800 0.8053 0.2137 0.143 Uiso 1 1 calc R . .
O9 O 0.2795(11) 0.8628(7) 0.1852(5) 0.131(5) Uani 1 1 d . . .
H9A H 0.2692 0.9065 0.1950 0.170 Uiso 1 1 calc R . .
C26 C 0.1651(9) 0.8984(7) 0.2669(4) 0.069(4) Uani 1 1 d D . .
H26A H 0.1956 0.8824 0.2353 0.103 Uiso 1 1 calc R . .
H26B H 0.1476 0.8546 0.2870 0.103 Uiso 1 1 calc R . .
H26C H 0.2064 0.9294 0.2872 0.103 Uiso 1 1 calc R . .
O10 O 0.0833(13) 0.9416(9) 0.2536(15) 0.38(2) Uani 1 1 d D . .
H10 H 0.0680 0.9677 0.2789 0.496 Uiso 1 1 calc R . .
O11 O 1.2471(17) 1.2858(17) 0.8998(9) 0.44(2) Uani 1 1 d DU . .
H11 H 1.2938 1.3117 0.9040 0.568 Uiso 1 1 calc R . .
C27 C 1.2177(18) 1.2554(12) 0.9500(15) 0.26(2) Uani 1 1 d DU . .
H27A H 1.1770 1.2132 0.9443 0.391 Uiso 1 1 calc R . .
H27B H 1.1857 1.2940 0.9695 0.391 Uiso 1 1 calc R . .
H27C H 1.2709 1.2389 0.9695 0.391 Uiso 1 1 calc R . .
O12 O 0.2786(9) 1.0170(7) 0.1476(5) 0.104(3) Uani 1 1 d D . .
H12A H 0.249(7) 0.987(5) 0.167(4) 0.050 Uiso 1 1 d D . .
H12B H 0.313(6) 1.032(6) 0.172(3) 0.050 Uiso 1 1 d D . .

loop_
_atom_site_aniso_label
_atom_site_aniso_U_11
_atom_site_aniso_U_22
_atom_site_aniso_U_33
_atom_site_aniso_U_23
_atom_site_aniso_U_13
_atom_site_aniso_U_12
Au1 0.02365(16) 0.02059(15) 0.02128(15) -0.00108(13) 0.00035(12) 0.00015(13)
Au2 0.02612(16) 0.02091(15) 0.01872(14) -0.00005(13) -0.00099(12) 0.00161(13)
P1 0.0278(11) 0.0195(10) 0.0231(11) 0.0009(9) -0.0014(9) 0.0024(8)
P2 0.0269(12) 0.0212(11) 0.0211(11) -0.0005(8) -0.0004(8) 0.0012(9)
P3 0.0285(12) 0.0230(11) 0.0217(10) -0.0024(8) 0.0001(9) 0.0041(10)
P4 0.0211(10) 0.0244(12) 0.0208(10) 0.0010(9) 0.0016(8) 0.0014(8)
N1 0.025(4) 0.039(5) 0.031(4) 0.004(3) 0.003(3) -0.002(3)
N2 0.042(5) 0.038(5) 0.030(4) 0.018(3) 0.010(3) 0.017(4)
O1 0.025(3) 0.017(3) 0.028(3) 0.002(2) 0.000(2) 0.001(2)
O2 0.036(3) 0.026(3) 0.023(3) 0.006(2) 0.007(3) 0.005(3)
C1 0.029(5) 0.037(5) 0.017(4) 0.003(4) 0.002(4) 0.007(4)
C2 0.041(6) 0.038(6) 0.040(5) 0.017(4) 0.019(4) 0.004(4)
C3 0.079(8) 0.029(6) 0.050(7) 0.007(5) 0.024(6) 0.003(5)
C4 0.047(6) 0.048(6) 0.035(5) 0.005(5) 0.020(4) 0.006(5)
C5 0.023(5) 0.037(5) 0.025(4) -0.003(4) 0.002(3) -0.005(4)
C6 0.018(4) 0.032(5) 0.025(4) -0.001(4) -0.003(3) -0.001(3)
C7 0.023(5) 0.029(5) 0.038(5) -0.008(4) 0.002(4) 0.006(3)
C8 0.042(6) 0.025(5) 0.039(5) -0.003(4) -0.013(4) 0.011(4)
C9 0.028(5) 0.018(4) 0.029(5) 0.007(3) 0.003(3) 0.001(3)
C10 0.025(4) 0.023(4) 0.021(4) 0.001(3) 0.001(3) -0.003(3)
C11 0.021(4) 0.026(5) 0.026(4) 0.000(3) -0.003(3) -0.003(3)
C12 0.021(4) 0.025(4) 0.024(4) 0.000(4) 0.003(3) -0.004(3)
C13 0.042(5) 0.018(4) 0.019(4) 0.002(3) 0.003(3) 0.000(4)
C14 0.054(6) 0.031(5) 0.028(5) 0.003(4) 0.014(4) 0.005(4)
C15 0.065(7) 0.036(6) 0.040(6) 0.007(4) 0.028(5) 0.003(5)
C16 0.057(6) 0.029(5) 0.031(5) 0.008(4) 0.011(4) 0.004(5)
C17 0.040(6) 0.029(5) 0.032(5) 0.007(4) 0.002(4) 0.004(4)
C18 0.028(5) 0.035(5) 0.029(5) 0.006(4) -0.003(4) 0.015(4)
C19 0.068(7) 0.027(5) 0.027(5) 0.010(4) 0.001(4) 0.020(5)
C20 0.059(7) 0.046(7) 0.039(6) 0.010(5) 0.012(5) 0.030(5)
C21 0.040(5) 0.039(6) 0.030(5) 0.007(4) 0.002(4) 0.013(4)
C22 0.037(5) 0.025(5) 0.018(4) -0.001(3) 0.007(3) -0.004(4)
C23 0.032(5) 0.025(5) 0.023(4) -0.001(3) -0.001(3) 0.004(4)
C24 0.029(5) 0.026(5) 0.021(4) -0.002(3) 0.002(3) -0.002(4)
C1A 0.029(5) 0.024(4) 0.023(4) 0.002(3) -0.006(3) -0.002(4)
C1B 0.035(5) 0.020(4) 0.026(5) -0.003(3) -0.004(3) 0.000(4)
C1C 0.030(5) 0.013(4) 0.024(4) 0.000(3) 0.001(3) 0.000(3)
C1D 0.021(4) 0.018(4) 0.022(4) -0.004(3) -0.005(3) 0.003(3)
C1E 0.052(6) 0.038(5) 0.025(4) -0.002(4) -0.005(4) -0.002(5)
C1F 0.037(5) 0.030(5) 0.022(4) -0.004(4) 0.001(3) 0.004(4)
C1G 0.021(5) 0.019(4) 0.027(4) -0.002(3) 0.004(3) -0.010(3)
C1H 0.047(5) 0.024(5) 0.012(4) 0.006(3) -0.001(3) 0.006(4)
C2A 0.040(5) 0.034(5) 0.027(5) -0.001(4) -0.006(4) -0.005(4)
C2B 0.030(5) 0.022(4) 0.052(6) 0.009(4) -0.014(4) -0.008(4)
C2C 0.031(5) 0.034(5) 0.034(5) -0.002(4) -0.011(4) 0.002(4)
C2D 0.026(4) 0.021(4) 0.032(5) -0.003(4) -0.004(3) 0.004(4)
C2E 0.047(6) 0.043(6) 0.036(5) -0.007(4) 0.010(5) -0.007(5)
C2F 0.050(6) 0.033(5) 0.026(5) 0.000(4) 0.001(4) 0.003(4)
C2G 0.021(5) 0.034(5) 0.033(5) 0.002(4) 0.006(3) 0.003(4)
C2H 0.036(5) 0.042(6) 0.035(5) -0.008(5) 0.008(4) 0.001(4)
C3A 0.050(7) 0.033(6) 0.035(6) 0.003(4) -0.002(4) -0.003(4)
C3B 0.034(6) 0.027(5) 0.076(7) 0.009(5) -0.019(5) -0.001(4)
C3C 0.034(5) 0.032(5) 0.055(6) -0.006(5) 0.001(4) -0.009(4)
C3D 0.036(5) 0.026(5) 0.039(6) -0.006(4) -0.012(4) -0.003(4)
C3E 0.053(8) 0.075(9) 0.057(7) -0.022(6) 0.011(6) -0.022(7)
C3F 0.069(8) 0.038(6) 0.012(4) -0.008(4) 0.007(4) 0.001(5)
C3G 0.045(6) 0.024(5) 0.039(5) -0.003(4) 0.005(4) -0.005(4)
C3H 0.049(6) 0.051(6) 0.020(5) -0.010(4) -0.001(4) 0.007(5)
C4A 0.093(9) 0.029(5) 0.027(6) -0.005(4) -0.027(5) 0.010(5)
C4B 0.055(7) 0.020(5) 0.043(6) 0.004(4) -0.003(5) 0.005(4)
C4C 0.036(5) 0.024(5) 0.058(7) -0.007(4) 0.013(4) -0.008(4)
C4D 0.060(7) 0.028(5) 0.023(5) -0.011(4) 0.001(4) 0.002(4)
C4E 0.047(8) 0.127(14) 0.040(7) -0.043(8) 0.004(5) -0.028(8)
C4F 0.045(6) 0.056(7) 0.030(5) -0.013(5) 0.012(4) 0.020(5)
C4G 0.048(6) 0.033(6) 0.038(6) -0.012(4) 0.009(4) -0.016(5)
C4H 0.052(6) 0.036(5) 0.033(5) 0.004(4) 0.006(4) 0.011(5)
C5A 0.046(6) 0.031(5) 0.065(7) -0.010(5) -0.035(6) 0.005(4)
C5B 0.041(6) 0.019(4) 0.033(5) -0.005(3) -0.005(4) -0.005(4)
C5C 0.031(5) 0.030(5) 0.043(5) 0.006(4) 0.007(4) 0.009(4)
C5D 0.035(5) 0.045(5) 0.022(4) -0.005(4) 0.004(4) 0.006(4)
C5E 0.040(6) 0.121(12) 0.025(5) -0.023(7) -0.018(4) 0.008(7)
C5F 0.029(6) 0.072(8) 0.051(7) -0.018(6) 0.003(5) 0.016(5)
C5G 0.029(5) 0.071(8) 0.027(5) -0.012(5) -0.005(4) -0.015(5)
C5H 0.028(5) 0.031(5) 0.042(5) 0.001(4) 0.010(4) -0.007(4)
C6A 0.028(5) 0.038(5) 0.042(6) -0.001(4) -0.010(4) 0.009(4)
C6B 0.037(5) 0.019(4) 0.030(5) 0.005(4) -0.006(4) -0.001(3)
C6C 0.017(5) 0.030(5) 0.033(5) 0.002(4) 0.004(3) 0.005(4)
C6D 0.026(5) 0.036(5) 0.034(4) -0.002(4) -0.001(4) 0.005(4)
C6E 0.050(6) 0.060(7) 0.019(5) -0.007(4) -0.008(4) 0.008(5)
C6F 0.033(5) 0.060(7) 0.032(5) -0.017(5) -0.003(4) 0.013(5)
C6G 0.030(5) 0.039(5) 0.026(5) -0.005(4) -0.003(4) -0.004(4)
C6H 0.029(5) 0.030(5) 0.029(5) -0.005(4) 0.004(3) -0.005(4)
N3 0.215(11) 0.060(5) 0.113(6) 0.013(5) 0.101(7) 0.049(6)
O3 0.061(5) 0.051(4) 0.040(4) -0.015(3) 0.005(3) 0.005(4)
O4 0.053(5) 0.063(5) 0.043(4) -0.008(4) 0.003(4) -0.023(4)
O5 0.215(11) 0.060(5) 0.113(6) 0.013(5) 0.101(7) 0.049(6)
N4 0.110(10) 0.165(14) 0.41(3) 0.144(15) 0.121(13) 0.070(9)
O6 0.22(2) 0.22(2) 0.25(2) 0.056(18) -0.151(19) -0.004(16)
O7 0.142(13) 0.150(13) 0.193(15) 0.021(11) 0.091(12) 0.010(11)
O8 0.110(10) 0.165(14) 0.41(3) 0.144(15) 0.121(13) 0.070(9)
C25 0.144(16) 0.094(12) 0.048(9) -0.005(7) -0.033(10) 0.007(12)
O9 0.195(14) 0.091(9) 0.107(9) -0.026(7) 0.043(10) -0.063(10)
C26 0.096(10) 0.058(8) 0.052(7) -0.019(6) 0.003(7) -0.025(7)
O10 0.163(18) 0.078(11) 0.90(8) -0.06(2) -0.07(3) 0.049(12)
O11 0.39(3) 0.49(4) 0.43(4) -0.29(3) -0.37(3) 0.31(3)
C27 0.14(2) 0.092(15) 0.55(6) 0.09(3) 0.05(3) 0.081(15)
O12 0.105(10) 0.110(10) 0.097(9) 0.002(7) -0.009(7) 0.020(8)

loop_
_atom_type_symbol
_atom_type_description
_atom_type_scat_dispersion_real
_atom_type_scat_dispersion_imag
_atom_type_scat_source
C C 0.0033 0.0016 'International Tables Vol C Tables 4.2.6.8 and 6.1.1.4'
H H 0.0000 0.0000 'International Tables Vol C Tables 4.2.6.8 and 6.1.1.4'
Au Au -2.0133 8.8022 'International Tables Vol C Tables 4.2.6.8 and 6.1.1.4'
N N 0.0061 0.0033 'International Tables Vol C Tables 4.2.6.8 and 6.1.1.4'
O O 0.0106 0.0060 'International Tables Vol C Tables 4.2.6.8 and 6.1.1.4'
P P 0.1023 0.0942 'International Tables Vol C Tables 4.2.6.8 and 6.1.1.4'

loop_
_geom_angle_atom_site_label_1
_geom_angle_atom_site_label_2
_geom_angle_atom_site_label_3
_geom_angle
_geom_angle_site_symmetry_1
_geom_angle_site_symmetry_3
_geom_angle_publ_flag
P1 Au1 P4 160.38(7) . . ?
P1 Au1 Au2 103.87(5) . . ?
P4 Au1 Au2 92.32(5) . . ?
P3 Au2 P2 160.93(7) . . ?
P3 Au2 Au1 105.32(5) . . ?
P2 Au2 Au1 91.65(5) . . ?
C1 P1 C1B 104.0(4) . . ?
C1 P1 C1A 105.5(4) . . ?
C1B P1 C1A 104.2(4) . . ?
C1 P1 Au1 120.4(3) . . ?
C1B P1 Au1 107.2(3) . . ?
C1A P1 Au1 114.0(3) . . ?
C10 P2 C1D 108.0(4) . . ?
C10 P2 C1C 105.4(4) . . ?
C1D P2 C1C 105.3(4) . . ?
C10 P2 Au2 101.8(3) . . ?
C1D P2 Au2 122.9(3) . . ?
C1C P2 Au2 112.1(3) . . ?
C1E P3 C13 106.6(4) . . ?
C1E P3 C1F 104.0(4) . . ?
C13 P3 C1F 103.9(4) . . ?
C1E P3 Au2 114.3(3) . . ?
C13 P3 Au2 119.9(3) . . ?
C1F P3 Au2 106.4(3) . . ?
C22 P4 C1G 106.9(4) . . ?
C22 P4 C1H 106.0(4) . . ?
C1G P4 C1H 104.8(4) . . ?
C22 P4 Au1 102.4(3) . . ?
C1G P4 Au1 122.3(3) . . ?
C1H P4 Au1 113.3(3) . . ?
C6 N1 C5 119.1(7) . . ?
C6 N1 H1N 120.4 . . ?
C5 N1 H1N 120.4 . . ?
C17 N2 C18 117.9(7) . . ?
C17 N2 H2N 121.0 . . ?
C18 N2 H2N 121.0 . . ?
C12 O1 C11 115.6(6) . . ?
C24 O2 C23 117.4(6) . . ?
C2 C1 C12 116.8(7) . . ?
C2 C1 P1 120.9(7) . . ?
C12 C1 P1 122.2(6) . . ?
C3 C2 C1 119.8(9) . . ?
C3 C2 H2 120.1 . . ?
C1 C2 H2 120.1 . . ?
C4 C3 C2 121.0(9) . . ?
C4 C3 H3 119.5 . . ?
C2 C3 H3 119.5 . . ?
C3 C4 C5 120.3(8) . . ?
C3 C4 H4 119.8 . . ?
C5 C4 H4 119.8 . . ?
C12 C5 C4 119.2(8) . . ?
C12 C5 N1 119.0(8) . . ?
C4 C5 N1 121.7(8) . . ?
N1 C6 C11 118.3(7) . . ?
N1 C6 C7 122.5(7) . . ?
C11 C6 C7 119.2(8) . . ?
C8 C7 C6 119.0(8) . . ?
C8 C7 H7 120.5 . . ?
C6 C7 H7 120.5 . . ?
C9 C8 C7 121.9(8) . . ?
C9 C8 H8 119.1 . . ?
C7 C8 H8 119.1 . . ?
C8 C9 C10 120.0(8) . . ?
C8 C9 H9 120.0 . . ?
C10 C9 H9 120.0 . . ?
C11 C10 C9 117.2(7) . . ?
C11 C10 P2 119.4(6) . . ?
C9 C10 P2 122.4(6) . . ?
C6 C11 C10 122.2(8) . . ?
C6 C11 O1 121.0(7) . . ?
C10 C11 O1 116.8(7) . . ?
C5 C12 O1 121.3(7) . . ?
C5 C12 C1 122.6(8) . . ?
O1 C12 C1 116.1(7) . . ?
C24 C13 C14 118.4(7) . . ?
C24 C13 P3 120.6(6) . . ?
C14 C13 P3 120.9(6) . . ?
C15 C14 C13 119.3(8) . . ?
C15 C14 H14 120.4 . . ?
C13 C14 H14 120.4 . . ?
C16 C15 C14 121.9(9) . . ?
C16 C15 H15 119.1 . . ?
C14 C15 H15 119.1 . . ?
C15 C16 C17 120.5(8) . . ?
C15 C16 H16 119.8 . . ?
C17 C16 H16 119.8 . . ?
N2 C17 C24 120.7(8) . . ?
N2 C17 C16 121.7(8) . . ?
C24 C17 C16 117.5(8) . . ?
N2 C18 C19 123.3(8) . . ?
N2 C18 C23 119.5(8) . . ?
C19 C18 C23 117.2(8) . . ?
C20 C19 C18 121.0(9) . . ?
C20 C19 H19 119.5 . . ?
C18 C19 H19 119.5 . . ?
C21 C20 C19 120.7(9) . . ?
C21 C20 H20 119.7 . . ?
C19 C20 H20 119.7 . . ?
C20 C21 C22 120.3(9) . . ?
C20 C21 H21 119.8 . . ?
C22 C21 H21 119.8 . . ?
C23 C22 C21 118.2(8) . . ?
C23 C22 P4 118.0(7) . . ?
C21 C22 P4 122.7(6) . . ?
C22 C23 C18 122.4(8) . . ?
C22 C23 O2 117.1(7) . . ?
C18 C23 O2 120.5(7) . . ?
C17 C24 C13 122.2(8) . . ?
C17 C24 O2 119.8(7) . . ?
C13 C24 O2 118.0(7) . . ?
C2A C1A C6A 119.9(8) . . ?
C2A C1A P1 116.3(6) . . ?
C6A C1A P1 123.7(7) . . ?
C2B C1B C6B 118.1(8) . . ?
C2B C1B P1 121.1(6) . . ?
C6B C1B P1 120.7(7) . . ?
C2C C1C C6C 118.3(7) . . ?
C2C C1C P2 120.1(6) . . ?
C6C C1C P2 121.4(6) . . ?
C2D C1D C6D 119.4(7) . . ?
C2D C1D P2 121.3(6) . . ?
C6D C1D P2 119.0(6) . . ?
C2E C1E C6E 119.9(10) . . ?
C2E C1E P3 115.9(8) . . ?
C6E C1E P3 124.2(8) . . ?
C2F C1F C6F 119.4(8) . . ?
C2F C1F P3 121.7(7) . . ?
C6F C1F P3 118.9(6) . . ?
C6G C1G C2G 120.4(8) . . ?
C6G C1G P4 120.5(7) . . ?
C2G C1G P4 119.1(6) . . ?
C2H C1H C6H 119.6(7) . . ?
C2H C1H P4 118.8(7) . . ?
C6H C1H P4 121.5(6) . . ?
C1A C2A C3A 120.9(9) . . ?
C1A C2A H2A 119.5 . . ?
C3A C2A H2A 119.5 . . ?
C1B C2B C3B 122.6(8) . . ?
C1B C2B H2B 118.7 . . ?
C3B C2B H2B 118.7 . . ?
C3C C2C C1C 121.1(8) . . ?
C3C C2C H2C 119.4 . . ?
C1C C2C H2C 119.4 . . ?
C3D C2D C1D 119.4(8) . . ?
C3D C2D H2D 120.3 . . ?
C1D C2D H2D 120.3 . . ?
C1E C2E C3E 119.5(11) . . ?
C1E C2E H2E 120.3 . . ?
C3E C2E H2E 120.3 . . ?
C3F C2F C1F 119.6(9) . . ?
C3F C2F H2F 120.2 . . ?
C1F C2F H2F 120.2 . . ?
C3G C2G C1G 119.3(8) . . ?
C3G C2G H2G 120.4 . . ?
C1G C2G H2G 120.4 . . ?
C3H C2H C1H 120.0(9) . . ?
C3H C2H H2H 120.0 . . ?
C1H C2H H2H 120.0 . . ?
C4A C3A C2A 118.5(9) . . ?
C4A C3A H3A 120.8 . . ?
C2A C3A H3A 120.8 . . ?
C2B C3B C4B 118.3(9) . . ?
C2B C3B H3B 120.9 . . ?
C4B C3B H3B 120.9 . . ?
C2C C3C C4C 119.4(9) . . ?
C2C C3C H3C 120.3 . . ?
C4C C3C H3C 120.3 . . ?
C2D C3D C4D 120.2(8) . . ?
C2D C3D H3D 119.9 . . ?
C4D C3D H3D 119.9 . . ?
C4E C3E C2E 120.3(12) . . ?
C4E C3E H3E 119.8 . . ?
C2E C3E H3E 119.8 . . ?
C4F C3F C2F 121.1(8) . . ?
C4F C3F H3F 119.5 . . ?
C2F C3F H3F 119.5 . . ?
C2G C3G C4G 120.2(9) . . ?
C2G C3G H3G 119.9 . . ?
C4G C3G H3G 119.9 . . ?
C4H C3H C2H 119.5(9) . . ?
C4H C3H H3H 120.2 . . ?
C2H C3H H3H 120.2 . . ?
C3A C4A C5A 122.5(9) . . ?
C3A C4A H4A 118.8 . . ?
C5A C4A H4A 118.8 . . ?
C5B C4B C3B 120.1(8) . . ?
C5B C4B H4B 120.0 . . ?
C3B C4B H4B 120.0 . . ?
C3C C4C C5C 120.4(8) . . ?
C3C C4C H4C 119.8 . . ?
C5C C4C H4C 119.8 . . ?
C5D C4D C3D 119.7(8) . . ?
C5D C4D H4D 120.1 . . ?
C3D C4D H4D 120.1 . . ?
C5E C4E C3E 118.4(11) . . ?
C5E C4E H4E 120.8 . . ?
C3E C4E H4E 120.8 . . ?
C3F C4F C5F 121.1(8) . . ?
C3F C4F H4F 119.5 . . ?
C5F C4F H4F 119.5 . . ?
C5G C4G C3G 120.1(9) . . ?
C5G C4G H4G 120.0 . . ?
C3G C4G H4G 120.0 . . ?
C3H C4H C5H 120.6(9) . . ?
C3H C4H H4H 119.7 . . ?
C5H C4H H4H 119.7 . . ?
C6A C5A C4A 118.4(9) . . ?
C6A C5A H5A 120.8 . . ?
C4A C5A H5A 120.8 . . ?
C4B C5B C6B 121.0(8) . . ?
C4B C5B H5B 119.5 . . ?
C6B C5B H5B 119.5 . . ?
C6C C5C C4C 119.9(8) . . ?
C6C C5C H5C 120.0 . . ?
C4C C5C H5C 120.0 . . ?
C4D C5D C6D 121.8(8) . . ?
C4D C5D H5D 119.1 . . ?
C6D C5D H5D 119.1 . . ?
C4E C5E C6E 122.7(12) . . ?
C4E C5E H5E 118.6 . . ?
C6E C5E H5E 118.6 . . ?
C4F C5F C6F 119.1(9) . . ?
C4F C5F H5F 120.4 . . ?
C6F C5F H5F 120.4 . . ?
C4G C5G C6G 121.6(9) . . ?
C4G C5G H5G 119.2 . . ?
C6G C5G H5G 119.2 . . ?
C6H C5H C4H 120.4(8) . . ?
C6H C5H H5H 119.8 . . ?
C4H C5H H5H 119.8 . . ?
C1A C6A C5A 119.9(9) . . ?
C1A C6A H6A 120.1 . . ?
C5A C6A H6A 120.1 . . ?
C5B C6B C1B 119.9(8) . . ?
C5B C6B H6B 120.0 . . ?
C1B C6B H6B 120.0 . . ?
C5C C6C C1C 120.7(8) . . ?
C5C C6C H6C 119.6 . . ?
C1C C6C H6C 119.6 . . ?
C5D C6D C1D 119.4(8) . . ?
C5D C6D H6D 120.3 . . ?
C1D C6D H6D 120.3 . . ?
C5E C6E C1E 119.1(11) . . ?
C5E C6E H6E 120.5 . . ?
C1E C6E H6E 120.5 . . ?
C1F C6F C5F 119.7(9) . . ?
C1F C6F H6F 120.1 . . ?
C5F C6F H6F 120.1 . . ?
C1G C6G C5G 118.3(9) . . ?
C1G C6G H6G 120.9 . . ?
C5G C6G H6G 120.9 . . ?
C5H C6H C1H 119.8(8) . . ?
C5H C6H H6H 120.1 . . ?
C1H C6H H6H 120.1 . . ?
O5 N3 O4 116.9(12) . . ?
O5 N3 O3 118.6(13) . . ?
O4 N3 O3 124.5(11) . . ?
O6 N4 O8 141(4) . . ?
O6 N4 O7 116(2) . . ?
O8 N4 O7 102(3) . . ?
O9 C25 H25A 109.5 . . ?
O9 C25 H25B 109.5 . . ?
H25A C25 H25B 109.5 . . ?
O9 C25 H25C 109.5 . . ?
H25A C25 H25C 109.5 . . ?
H25B C25 H25C 109.5 . . ?
C25 O9 H9A 109.5 . . ?
O10 C26 H26A 109.5 . . ?
O10 C26 H26B 109.5 . . ?
H26A C26 H26B 109.5 . . ?
O10 C26 H26C 109.5 . . ?
H26A C26 H26C 109.5 . . ?
H26B C26 H26C 109.5 . . ?
C26 O10 H10 109.5 . . ?
C27 O11 H11 109.5 . . ?
O11 C27 H27A 109.5 . . ?
O11 C27 H27B 109.5 . . ?
H27A C27 H27B 109.5 . . ?
O11 C27 H27C 109.5 . . ?
H27A C27 H27C 109.5 . . ?
H27B C27 H27C 109.5 . . ?
H12A O12 H12B 93(10) . . ?

loop_
_geom_bond_atom_site_label_1
_geom_bond_atom_site_label_2
_geom_bond_distance
_geom_bond_site_symmetry_2
_geom_bond_publ_flag
Au1 P1 2.314(2) . ?
Au1 P4 2.325(2) . ?
Au1 Au2 2.8622(5) . ?
Au2 P3 2.315(2) . ?
Au2 P2 2.326(2) . ?
P1 C1 1.809(8) . ?
P1 C1B 1.821(8) . ?
P1 C1A 1.821(8) . ?
P2 C10 1.801(8) . ?
P2 C1D 1.814(8) . ?
P2 C1C 1.823(8) . ?
P3 C1E 1.805(10) . ?
P3 C13 1.809(8) . ?
P3 C1F 1.810(9) . ?
P4 C22 1.801(9) . ?
P4 C1G 1.808(8) . ?
P4 C1H 1.825(8) . ?
N1 C6 1.375(10) . ?
N1 C5 1.402(11) . ?
N1 H1N 0.8800 . ?
N2 C17 1.385(11) . ?
N2 C18 1.397(11) . ?
N2 H2N 0.8800 . ?
O1 C12 1.400(9) . ?
O1 C11 1.400(10) . ?
O2 C24 1.399(9) . ?
O2 C23 1.400(10) . ?
C1 C2 1.400(12) . ?
C1 C12 1.414(11) . ?
C2 C3 1.389(13) . ?
C2 H2 0.9500 . ?
C3 C4 1.356(14) . ?
C3 H3 0.9500 . ?
C4 C5 1.390(12) . ?
C4 H4 0.9500 . ?
C5 C12 1.343(11) . ?
C6 C11 1.376(11) . ?
C6 C7 1.405(11) . ?
C7 C8 1.380(13) . ?
C7 H7 0.9500 . ?
C8 C9 1.367(12) . ?
C8 H8 0.9500 . ?
C9 C10 1.426(11) . ?
C9 H9 0.9500 . ?
C10 C11 1.394(11) . ?
C13 C24 1.399(11) . ?
C13 C14 1.403(11) . ?
C14 C15 1.384(13) . ?
C14 H14 0.9500 . ?
C15 C16 1.369(13) . ?
C15 H15 0.9500 . ?
C16 C17 1.404(12) . ?
C16 H16 0.9500 . ?
C17 C24 1.394(12) . ?
C18 C19 1.398(12) . ?
C18 C23 1.399(12) . ?
C19 C20 1.392(13) . ?
C19 H19 0.9500 . ?
C20 C21 1.372(13) . ?
C20 H20 0.9500 . ?
C21 C22 1.402(12) . ?
C21 H21 0.9500 . ?
C22 C23 1.399(11) . ?
C1A C2A 1.376(12) . ?
C1A C6A 1.380(12) . ?
C1B C2B 1.372(12) . ?
C1B C6B 1.396(12) . ?
C1C C2C 1.374(11) . ?
C1C C6C 1.408(11) . ?
C1D C2D 1.405(11) . ?
C1D C6D 1.419(11) . ?
C1E C2E 1.380(13) . ?
C1E C6E 1.395(13) . ?
C1F C2F 1.402(12) . ?
C1F C6F 1.404(12) . ?
C1G C6G 1.391(12) . ?
C1G C2G 1.404(12) . ?
C1H C2H 1.399(12) . ?
C1H C6H 1.403(12) . ?
C2A C3A 1.377(12) . ?
C2A H2A 0.9500 . ?
C2B C3B 1.379(12) . ?
C2B H2B 0.9500 . ?
C2C C3C 1.371(12) . ?
C2C H2C 0.9500 . ?
C2D C3D 1.390(12) . ?
C2D H2D 0.9500 . ?
C2E C3E 1.403(15) . ?
C2E H2E 0.9500 . ?
C2F C3F 1.396(13) . ?
C2F H2F 0.9500 . ?
C2G C3G 1.383(12) . ?
C2G H2G 0.9500 . ?
C2H C3H 1.396(12) . ?
C2H H2H 0.9500 . ?
C3A C4A 1.354(15) . ?
C3A H3A 0.9500 . ?
C3B C4B 1.402(13) . ?
C3B H3B 0.9500 . ?
C3C C4C 1.374(14) . ?
C3C H3C 0.9500 . ?
C3D C4D 1.408(13) . ?
C3D H3D 0.9500 . ?
C3E C4E 1.396(19) . ?
C3E H3E 0.9500 . ?
C3F C4F 1.354(14) . ?
C3F H3F 0.9500 . ?
C3G C4G 1.390(14) . ?
C3G H3G 0.9500 . ?
C3H C4H 1.376(13) . ?
C3H H3H 0.9500 . ?
C4A C5A 1.385(16) . ?
C4A H4A 0.9500 . ?
C4B C5B 1.355(13) . ?
C4B H4B 0.9500 . ?
C4C C5C 1.385(13) . ?
C4C H4C 0.9500 . ?
C4D C5D 1.363(13) . ?
C4D H4D 0.9500 . ?
C4E C5E 1.36(2) . ?
C4E H4E 0.9500 . ?
C4F C5F 1.393(14) . ?
C4F H4F 0.9500 . ?
C4G C5G 1.356(14) . ?
C4G H4G 0.9500 . ?
C4H C5H 1.396(13) . ?
C4H H4H 0.9500 . ?
C5A C6A 1.384(13) . ?
C5A H5A 0.9500 . ?
C5B C6B 1.391(11) . ?
C5B H5B 0.9500 . ?
C5C C6C 1.345(12) . ?
C5C H5C 0.9500 . ?
C5D C6D 1.373(11) . ?
C5D H5D 0.9500 . ?
C5E C6E 1.376(15) . ?
C5E H5E 0.9500 . ?
C5F C6F 1.413(13) . ?
C5F H5F 0.9500 . ?
C5G C6G 1.397(13) . ?
C5G H5G 0.9500 . ?
C5H C6H 1.370(11) . ?
C5H H5H 0.9500 . ?
C6A H6A 0.9500 . ?
C6B H6B 0.9500 . ?
C6C H6C 0.9500 . ?
C6D H6D 0.9500 . ?
C6E H6E 0.9500 . ?
C6F H6F 0.9500 . ?
C6G H6G 0.9500 . ?
C6H H6H 0.9500 . ?
N3 O5 1.179(13) . ?
N3 O4 1.219(14) . ?
N3 O3 1.221(13) . ?
N4 O6 1.12(4) . ?
N4 O8 1.20(2) . ?
N4 O7 1.54(4) . ?
C25 O9 1.394(19) . ?
C25 H25A 0.9800 . ?
C25 H25B 0.9800 . ?
C25 H25C 0.9800 . ?
O9 H9A 0.8400 . ?
C26 O10 1.475(15) . ?
C26 H26A 0.9800 . ?
C26 H26B 0.9800 . ?
C26 H26C 0.9800 . ?
O10 H10 0.8400 . ?
O11 C27 1.479(19) . ?
O11 H11 0.8400 . ?
C27 H27A 0.9800 . ?
C27 H27B 0.9800 . ?
C27 H27C 0.9800 . ?
O12 H12A 0.859(10) . ?
O12 H12B 0.854(10) . ?
